data_7247466
loop_
_publ_author_name
'Gowda, Darshini'
'Harsha, Kachigere B.'
'Shalini, Veeresha Gowda'
'Rangappa, Shobith'
'Rangappa, Kanchugarakoppal S.'

_publ_section_title
;
 Microwave assisted one-pot access to pyrazolo quinolinone and
 tetrahydroisoxazolo quinolinone derivatives via T3P&#x00AE;-DMSO
 catalysed tandem oxidative--condensation reaction
;
_journal_issue 40
_journal_name_full 'RSC Advances'
_journal_page_first 28362
_journal_page_last 28370
_journal_paper_doi 10.1039/D3RA05235D
_journal_volume 13
_journal_year 2023
_chemical_formula_moiety 'C23 H21 N3 O'
_chemical_formula_sum 'C23 H21 N3 O'
_chemical_formula_weight 355.43
_space_group_crystal_system monoclinic
_space_group_IT_number 14
_space_group_name_Hall '-P 2yn'
_space_group_name_H-M_alt 'P 1 21/n 1'
_atom_sites_solution_hydrogens geom
_audit_creation_method SHELXL-2018/3
_audit_update_record
;
2023-06-06 deposited with the CCDC.	2023-09-18 downloaded from the CCDC.
;
_cell_angle_alpha 90
_cell_angle_beta 108.828(5)
_cell_angle_gamma 90
_cell_formula_units_Z 4
_cell_length_a 10.7713(16)
_cell_length_b 13.2410(18)
_cell_length_c 13.3621(18)
_cell_measurement_reflns_used 9897
_cell_measurement_temperature 294(2)
_cell_measurement_theta_max 28.16
_cell_measurement_theta_min 2.94
_cell_volume 1803.8(4)
_computing_cell_refinement '<i>SAINT</i> (Bruker, 2016)'
_computing_data_collection '<i>APEX3</i> (Bruker, 2016)'
_computing_data_reduction 'Bruker SAINT'
_computing_molecular_graphics 'Bruker SHELXTL'
_computing_publication_material 'Bruker SHELXTL'
_computing_structure_refinement 'SHELXL-2018/3 (Sheldrick, 2018)'
_computing_structure_solution 'SHELXT 2018/2 (Sheldrick, 2018)'
_diffrn_ambient_temperature 294(2)
_diffrn_measured_fraction_theta_full 0.991
_diffrn_measured_fraction_theta_max 0.992
_diffrn_measurement_device_type 'Bruker D8 QUEST PHOTON-100'
_diffrn_measurement_method '\w and \f'
_diffrn_radiation_type MoK\a
_diffrn_radiation_wavelength 0.71073
_diffrn_reflns_av_R_equivalents 0.0416
_diffrn_reflns_av_unetI/netI 0.0315
_diffrn_reflns_Laue_measured_fraction_full 0.991
_diffrn_reflns_Laue_measured_fraction_max 0.992
_diffrn_reflns_limit_h_max 14
_diffrn_reflns_limit_h_min -14
_diffrn_reflns_limit_k_max 16
_diffrn_reflns_limit_k_min -17
_diffrn_reflns_limit_l_max 17
_diffrn_reflns_limit_l_min -17
_diffrn_reflns_number 28295
_diffrn_reflns_point_group_measured_fraction_full 0.991
_diffrn_reflns_point_group_measured_fraction_max 0.992
_diffrn_reflns_theta_full 25.242
_diffrn_reflns_theta_max 28.275
_diffrn_reflns_theta_min 2.943
_exptl_absorpt_coefficient_mu 0.082
_exptl_absorpt_correction_T_max 0.7457
_exptl_absorpt_correction_T_min 0.6916
_exptl_absorpt_correction_type multi-scan
_exptl_absorpt_process_details
;
 SADABS 2016/2: Krause, L., Herbst-Irmer, R., Sheldrick G.M. & Stalke D.,
 J. Appl. Cryst. 48 (2015) 3-10
;
_exptl_crystal_colour COLOURLESS
_exptl_crystal_density_diffrn 1.309
_exptl_crystal_description PLATE
_exptl_crystal_F_000 752
_exptl_crystal_size_max 0.210
_exptl_crystal_size_mid 0.190
_exptl_crystal_size_min 0.180
_refine_diff_density_max 0.312
_refine_diff_density_min -0.276
_refine_diff_density_rms 0.038
_refine_ls_extinction_method none
_refine_ls_goodness_of_fit_ref 1.031
_refine_ls_hydrogen_treatment constr
_refine_ls_matrix_type full
_refine_ls_number_parameters 245
_refine_ls_number_reflns 4441
_refine_ls_number_restraints 0
_refine_ls_restrained_S_all 1.031
_refine_ls_R_factor_all 0.0669
_refine_ls_R_factor_gt 0.0487
_refine_ls_shift/su_max 0.000
_refine_ls_shift/su_mean 0.000
_refine_ls_structure_factor_coef Fsqd
_refine_ls_weighting_details 'w=1/[\s^2^(Fo^2^)+(0.0662P)^2^+0.5253P] where P=(Fo^2^+2Fc^2^)/3'
_refine_ls_weighting_scheme calc
_refine_ls_wR_factor_gt 0.1237
_refine_ls_wR_factor_ref 0.1385
_reflns_Friedel_coverage 0.000
_reflns_number_gt 3437
_reflns_number_total 4441
_reflns_threshold_expression 'I > 2\s(I)'
_cod_data_source_file d3ra05235d2.cif
_cod_data_source_block KB613_0m
_cod_original_sg_symbol_H-M 'P 21/n'
_cod_database_code 7247466
_shelx_shelxl_version_number 2018/3
_shelx_space_group_comment
;
The symmetry employed for this shelxl refinement is uniquely defined
by the following loop, which should always be used as a source of
symmetry information in preference to the above space-group names.
They are only intended as comments.
;
_shelx_estimated_absorpt_t_min 0.983
_shelx_estimated_absorpt_t_max 0.985

loop_
_space_group_symop_operation_xyz
'x, y, z'
'-x+1/2, y+1/2, -z+1/2'
'-x, -y, -z'
'x-1/2, -y-1/2, z-1/2'

loop_
_atom_site_label
_atom_site_type_symbol
_atom_site_fract_x
_atom_site_fract_y
_atom_site_fract_z
_atom_site_U_iso_or_equiv
_atom_site_adp_type
_atom_site_occupancy
_atom_site_site_symmetry_order
_atom_site_calc_flag
_atom_site_refinement_flags_posn
_atom_site_refinement_flags_adp
_atom_site_refinement_flags_occupancy
_atom_site_disorder_assembly
_atom_site_disorder_group
N1 N 0.65073(13) 0.40450(9) 0.42576(10) 0.0445(3) Uani 1 1 d . . . . .
O1 O 0.26448(10) 0.77922(8) 0.21555(8) 0.0471(3) Uani 1 1 d . . . . .
N2 N 0.69973(11) 0.48784(9) 0.48801(9) 0.0372(3) Uani 1 1 d . . . . .
N3 N 0.63657(11) 0.66557(9) 0.49266(9) 0.0369(3) Uani 1 1 d . . . . .
H3 H 0.701705 0.681439 0.547354 0.044 Uiso 1 1 calc R U . . .
C2 C 0.62577(13) 0.57037(10) 0.44733(10) 0.0334(3) Uani 1 1 d . . . . .
C3 C 0.54911(14) 0.43924(11) 0.34841(11) 0.0417(3) Uani 1 1 d . . . . .
H3A H 0.496385 0.399028 0.294223 0.050 Uiso 1 1 calc R U . . .
C4 C 0.44012(12) 0.61988(10) 0.28582(10) 0.0318(3) Uani 1 1 d . . . . .
H4 H 0.350200 0.593732 0.263039 0.038 Uiso 1 1 calc R U . . .
C5 C 0.44541(12) 0.71585(10) 0.35006(10) 0.0309(3) Uani 1 1 d . . . . .
C6 C 0.53845(12) 0.73318(10) 0.44614(10) 0.0320(3) Uani 1 1 d . . . . .
C7 C 0.34750(13) 0.79207(10) 0.30325(10) 0.0344(3) Uani 1 1 d . . . . .
C8 C 0.34651(16) 0.88819(11) 0.36352(13) 0.0470(4) Uani 1 1 d . . . . .
H8A H 0.256775 0.911380 0.347534 0.056 Uiso 1 1 calc R U . . .
H8B H 0.394953 0.939885 0.340350 0.056 Uiso 1 1 calc R U . . .
C9 C 0.40656(15) 0.87410(12) 0.48197(12) 0.0446(4) Uani 1 1 d . . . . .
H9A H 0.412408 0.938843 0.517161 0.054 Uiso 1 1 calc R U . . .
H9B H 0.351197 0.830126 0.507413 0.054 Uiso 1 1 calc R U . . .
C10 C 0.54153(14) 0.82850(11) 0.50767(11) 0.0414(3) Uani 1 1 d . . . . .
H10A H 0.599854 0.876796 0.491237 0.050 Uiso 1 1 calc R U . . .
H10B H 0.575682 0.813814 0.582731 0.050 Uiso 1 1 calc R U . . .
C11 C 0.48083(13) 0.63999(10) 0.18798(10) 0.0336(3) Uani 1 1 d . . . . .
C12 C 0.40096(14) 0.61209(11) 0.08841(11) 0.0401(3) Uani 1 1 d . . . . .
H12 H 0.321767 0.580116 0.081566 0.048 Uiso 1 1 calc R U . . .
C13 C 0.43496(17) 0.63018(13) -0.00211(12) 0.0490(4) Uani 1 1 d . . . . .
C14 C 0.55345(19) 0.67779(14) 0.01047(14) 0.0566(4) Uani 1 1 d . . . . .
H14 H 0.578192 0.691295 -0.048736 0.068 Uiso 1 1 calc R U . . .
C15 C 0.63560(18) 0.70560(14) 0.10918(15) 0.0574(4) Uani 1 1 d . . . . .
H15 H 0.715096 0.737101 0.116076 0.069 Uiso 1 1 calc R U . . .
C16 C 0.59962(15) 0.68657(12) 0.19797(13) 0.0465(4) Uani 1 1 d . . . . .
H16 H 0.655229 0.705077 0.264470 0.056 Uiso 1 1 calc R U . . .
C17 C 0.3445(2) 0.5988(2) -0.10931(14) 0.0771(6) Uani 1 1 d . . . . .
H17A H 0.351976 0.645910 -0.161694 0.116 Uiso 1 1 calc R U . . .
H17B H 0.255710 0.598016 -0.108524 0.116 Uiso 1 1 calc R U . . .
H17C H 0.368252 0.532550 -0.125968 0.116 Uiso 1 1 calc R U . . .
C18 C 0.82254(13) 0.47962(11) 0.56979(11) 0.0368(3) Uani 1 1 d . . . . .
C19 C 0.91585(15) 0.55486(12) 0.58653(14) 0.0505(4) Uani 1 1 d . . . . .
H19 H 0.897133 0.614424 0.547652 0.061 Uiso 1 1 calc R U . . .
C20 C 1.03759(18) 0.54056(15) 0.66189(17) 0.0648(5) Uani 1 1 d . . . . .
H20 H 1.100956 0.590865 0.673724 0.078 Uiso 1 1 calc R U . . .
C21 C 1.06562(18) 0.45198(15) 0.71968(15) 0.0644(5) Uani 1 1 d . . . . .
H21 H 1.147863 0.442430 0.769660 0.077 Uiso 1 1 calc R U . . .
C22 C 0.97182(18) 0.37841(13) 0.70304(14) 0.0571(4) Uani 1 1 d . . . . .
H22 H 0.990429 0.319072 0.742311 0.069 Uiso 1 1 calc R U . . .
C23 C 0.85002(16) 0.39159(12) 0.62852(13) 0.0462(4) Uani 1 1 d . . . . .
H23 H 0.786557 0.341470 0.617779 0.055 Uiso 1 1 calc R U . . .
C1 C 0.52923(13) 0.54322(10) 0.35672(10) 0.0340(3) Uani 1 1 d . . . . .

loop_
_atom_site_aniso_label
_atom_site_aniso_U_11
_atom_site_aniso_U_22
_atom_site_aniso_U_33
_atom_site_aniso_U_23
_atom_site_aniso_U_13
_atom_site_aniso_U_12
N1 0.0478(7) 0.0339(6) 0.0467(7) -0.0043(5) 0.0081(6) 0.0009(5)
O1 0.0423(6) 0.0507(6) 0.0357(5) 0.0045(4) -0.0051(4) 0.0048(5)
N2 0.0356(6) 0.0329(6) 0.0383(6) -0.0006(5) 0.0055(5) 0.0043(5)
N3 0.0337(6) 0.0354(6) 0.0317(6) -0.0056(5) -0.0034(4) 0.0038(5)
C2 0.0326(6) 0.0329(7) 0.0321(6) 0.0004(5) 0.0067(5) 0.0024(5)
C3 0.0447(8) 0.0357(7) 0.0398(7) -0.0063(6) 0.0067(6) -0.0019(6)
C4 0.0283(6) 0.0358(7) 0.0273(6) -0.0025(5) 0.0036(5) -0.0019(5)
C5 0.0287(6) 0.0337(7) 0.0278(6) 0.0001(5) 0.0057(5) 0.0001(5)
C6 0.0297(6) 0.0332(7) 0.0301(6) -0.0008(5) 0.0055(5) 0.0010(5)
C7 0.0310(6) 0.0373(7) 0.0313(6) 0.0042(5) 0.0048(5) -0.0002(5)
C8 0.0446(8) 0.0382(8) 0.0490(9) -0.0007(6) 0.0024(7) 0.0104(6)
C9 0.0470(8) 0.0411(8) 0.0444(8) -0.0090(6) 0.0127(7) 0.0042(6)
C10 0.0419(7) 0.0381(7) 0.0359(7) -0.0074(6) 0.0008(6) 0.0040(6)
C11 0.0340(6) 0.0338(7) 0.0312(6) -0.0011(5) 0.0080(5) 0.0028(5)
C12 0.0357(7) 0.0491(8) 0.0315(7) -0.0023(6) 0.0055(5) 0.0033(6)
C13 0.0527(9) 0.0600(10) 0.0329(7) 0.0031(7) 0.0118(6) 0.0159(8)
C14 0.0717(11) 0.0602(11) 0.0491(9) 0.0096(8) 0.0348(9) 0.0094(9)
C15 0.0581(10) 0.0562(10) 0.0683(11) -0.0045(8) 0.0348(9) -0.0110(8)
C16 0.0438(8) 0.0511(9) 0.0455(8) -0.0100(7) 0.0156(7) -0.0098(7)
C17 0.0732(13) 0.1200(19) 0.0315(8) -0.0055(10) 0.0079(8) 0.0216(12)
C18 0.0329(7) 0.0400(7) 0.0358(7) 0.0010(6) 0.0088(5) 0.0070(5)
C19 0.0418(8) 0.0415(8) 0.0604(10) 0.0064(7) 0.0059(7) 0.0018(6)
C20 0.0434(9) 0.0540(10) 0.0821(13) -0.0016(9) -0.0003(9) -0.0031(8)
C21 0.0470(9) 0.0626(11) 0.0636(11) -0.0024(9) -0.0098(8) 0.0135(8)
C22 0.0583(10) 0.0514(10) 0.0516(10) 0.0113(8) 0.0039(8) 0.0144(8)
C23 0.0444(8) 0.0436(8) 0.0480(8) 0.0080(7) 0.0114(7) 0.0043(6)
C1 0.0351(7) 0.0345(7) 0.0303(6) -0.0024(5) 0.0077(5) -0.0017(5)

loop_
_atom_type_symbol
_atom_type_description
_atom_type_scat_dispersion_real
_atom_type_scat_dispersion_imag
_atom_type_scat_source
C C 0.0033 0.0016 'International Tables Vol C Tables 4.2.6.8 and 6.1.1.4'
H H 0.0000 0.0000 'International Tables Vol C Tables 4.2.6.8 and 6.1.1.4'
N N 0.0061 0.0033 'International Tables Vol C Tables 4.2.6.8 and 6.1.1.4'
O O 0.0106 0.0060 'International Tables Vol C Tables 4.2.6.8 and 6.1.1.4'

loop_
_geom_angle_atom_site_label_1
_geom_angle_atom_site_label_2
_geom_angle_atom_site_label_3
_geom_angle
_geom_angle_site_symmetry_1
_geom_angle_site_symmetry_3
_geom_angle_publ_flag
C3 N1 N2 104.60(11) . . ?
C2 N2 N1 109.96(11) . . ?
C2 N2 C18 130.47(12) . . ?
N1 N2 C18 118.80(11) . . ?
C6 N3 C2 116.85(11) . . ?
C6 N3 H3 121.6 . . ?
C2 N3 H3 121.6 . . ?
N2 C2 C1 108.87(12) . . ?
N2 C2 N3 126.92(11) . . ?
C1 C2 N3 124.00(12) . . ?
N1 C3 C1 112.86(12) . . ?
N1 C3 H3A 123.6 . . ?
C1 C3 H3A 123.6 . . ?
C1 C4 C5 107.92(10) . . ?
C1 C4 C11 110.79(11) . . ?
C5 C4 C11 111.53(11) . . ?
C1 C4 H4 108.8 . . ?
C5 C4 H4 108.8 . . ?
C11 C4 H4 108.8 . . ?
C6 C5 C7 119.93(12) . . ?
C6 C5 C4 123.42(11) . . ?
C7 C5 C4 116.63(11) . . ?
C5 C6 N3 122.64(12) . . ?
C5 C6 C10 122.32(12) . . ?
N3 C6 C10 115.04(11) . . ?
O1 C7 C5 121.15(13) . . ?
O1 C7 C8 119.68(12) . . ?
C5 C7 C8 119.16(11) . . ?
C7 C8 C9 112.31(12) . . ?
C7 C8 H8A 109.1 . . ?
C9 C8 H8A 109.1 . . ?
C7 C8 H8B 109.1 . . ?
C9 C8 H8B 109.1 . . ?
H8A C8 H8B 107.9 . . ?
C10 C9 C8 110.01(13) . . ?
C10 C9 H9A 109.7 . . ?
C8 C9 H9A 109.7 . . ?
C10 C9 H9B 109.7 . . ?
C8 C9 H9B 109.7 . . ?
H9A C9 H9B 108.2 . . ?
C6 C10 C9 111.27(11) . . ?
C6 C10 H10A 109.4 . . ?
C9 C10 H10A 109.4 . . ?
C6 C10 H10B 109.4 . . ?
C9 C10 H10B 109.4 . . ?
H10A C10 H10B 108.0 . . ?
C12 C11 C16 118.68(13) . . ?
C12 C11 C4 121.01(12) . . ?
C16 C11 C4 120.32(12) . . ?
C11 C12 C13 122.26(14) . . ?
C11 C12 H12 118.9 . . ?
C13 C12 H12 118.9 . . ?
C14 C13 C12 117.60(14) . . ?
C14 C13 C17 121.92(16) . . ?
C12 C13 C17 120.48(17) . . ?
C15 C14 C13 121.27(15) . . ?
C15 C14 H14 119.4 . . ?
C13 C14 H14 119.4 . . ?
C14 C15 C16 119.99(16) . . ?
C14 C15 H15 120.0 . . ?
C16 C15 H15 120.0 . . ?
C15 C16 C11 120.19(15) . . ?
C15 C16 H16 119.9 . . ?
C11 C16 H16 119.9 . . ?
C13 C17 H17A 109.5 . . ?
C13 C17 H17B 109.5 . . ?
H17A C17 H17B 109.5 . . ?
C13 C17 H17C 109.5 . . ?
H17A C17 H17C 109.5 . . ?
H17B C17 H17C 109.5 . . ?
C19 C18 C23 120.32(14) . . ?
C19 C18 N2 121.13(13) . . ?
C23 C18 N2 118.44(13) . . ?
C18 C19 C20 119.21(15) . . ?
C18 C19 H19 120.4 . . ?
C20 C19 H19 120.4 . . ?
C21 C20 C19 120.46(17) . . ?
C21 C20 H20 119.8 . . ?
C19 C20 H20 119.8 . . ?
C22 C21 C20 119.74(16) . . ?
C22 C21 H21 120.1 . . ?
C20 C21 H21 120.1 . . ?
C21 C22 C23 120.51(16) . . ?
C21 C22 H22 119.7 . . ?
C23 C22 H22 119.7 . . ?
C22 C23 C18 119.75(15) . . ?
C22 C23 H23 120.1 . . ?
C18 C23 H23 120.1 . . ?
C2 C1 C3 103.68(12) . . ?
C2 C1 C4 121.97(12) . . ?
C3 C1 C4 134.03(12) . . ?

loop_
_geom_bond_atom_site_label_1
_geom_bond_atom_site_label_2
_geom_bond_distance
_geom_bond_site_symmetry_2
_geom_bond_publ_flag
N1 C3 1.3221(19) . ?
N1 N2 1.3801(16) . ?
O1 C7 1.2351(16) . ?
N2 C2 1.3583(17) . ?
N2 C18 1.4223(17) . ?
N3 C6 1.3714(16) . ?
N3 C2 1.3870(17) . ?
N3 H3 0.8600 . ?
C2 C1 1.3652(17) . ?
C3 C1 1.403(2) . ?
C3 H3A 0.9300 . ?
C4 C1 1.5040(18) . ?
C4 C5 1.5243(18) . ?
C4 C11 1.5305(18) . ?
C4 H4 0.9800 . ?
C5 C6 1.3693(17) . ?
C5 C7 1.4478(18) . ?
C6 C10 1.5008(19) . ?
C7 C8 1.508(2) . ?
C8 C9 1.516(2) . ?
C8 H8A 0.9700 . ?
C8 H8B 0.9700 . ?
C9 C10 1.508(2) . ?
C9 H9A 0.9700 . ?
C9 H9B 0.9700 . ?
C10 H10A 0.9700 . ?
C10 H10B 0.9700 . ?
C11 C12 1.3814(19) . ?
C11 C16 1.387(2) . ?
C12 C13 1.393(2) . ?
C12 H12 0.9300 . ?
C13 C14 1.384(3) . ?
C13 C17 1.507(2) . ?
C14 C15 1.380(3) . ?
C14 H14 0.9300 . ?
C15 C16 1.385(2) . ?
C15 H15 0.9300 . ?
C16 H16 0.9300 . ?
C17 H17A 0.9600 . ?
C17 H17B 0.9600 . ?
C17 H17C 0.9600 . ?
C18 C19 1.381(2) . ?
C18 C23 1.383(2) . ?
C19 C20 1.385(2) . ?
C19 H19 0.9300 . ?
C20 C21 1.383(3) . ?
C20 H20 0.9300 . ?
C21 C22 1.369(3) . ?
C21 H21 0.9300 . ?
C22 C23 1.378(2) . ?
C22 H22 0.9300 . ?
C23 H23 0.9300 . ?

loop_
_geom_torsion_atom_site_label_1
_geom_torsion_atom_site_label_2
_geom_torsion_atom_site_label_3
_geom_torsion_atom_site_label_4
_geom_torsion
_geom_torsion_site_symmetry_1
_geom_torsion_site_symmetry_2
_geom_torsion_site_symmetry_3
_geom_torsion_site_symmetry_4
_geom_torsion_publ_flag
C3 N1 N2 C2 0.63(16) . . . . ?
C3 N1 N2 C18 -170.34(13) . . . . ?
N1 N2 C2 C1 -1.40(16) . . . . ?
C18 N2 C2 C1 168.19(13) . . . . ?
N1 N2 C2 N3 173.52(13) . . . . ?
C18 N2 C2 N3 -16.9(2) . . . . ?
C6 N3 C2 N2 -169.79(13) . . . . ?
C6 N3 C2 C1 4.4(2) . . . . ?
N2 N1 C3 C1 0.36(17) . . . . ?
C1 C4 C5 C6 13.53(17) . . . . ?
C11 C4 C5 C6 -108.38(14) . . . . ?
C1 C4 C5 C7 -168.15(11) . . . . ?
C11 C4 C5 C7 69.94(14) . . . . ?
C7 C5 C6 N3 -177.52(12) . . . . ?
C4 C5 C6 N3 0.8(2) . . . . ?
C7 C5 C6 C10 1.6(2) . . . . ?
C4 C5 C6 C10 179.89(13) . . . . ?
C2 N3 C6 C5 -10.7(2) . . . . ?
C2 N3 C6 C10 170.08(12) . . . . ?
C6 C5 C7 O1 178.27(13) . . . . ?
C4 C5 C7 O1 -0.11(19) . . . . ?
C6 C5 C7 C8 -2.4(2) . . . . ?
C4 C5 C7 C8 179.24(12) . . . . ?
O1 C7 C8 C9 153.62(14) . . . . ?
C5 C7 C8 C9 -25.7(2) . . . . ?
C7 C8 C9 C10 53.37(18) . . . . ?
C5 C6 C10 C9 27.19(19) . . . . ?
N3 C6 C10 C9 -153.62(13) . . . . ?
C8 C9 C10 C6 -53.63(17) . . . . ?
C1 C4 C11 C12 113.21(14) . . . . ?
C5 C4 C11 C12 -126.55(13) . . . . ?
C1 C4 C11 C16 -66.57(16) . . . . ?
C5 C4 C11 C16 53.67(17) . . . . ?
C16 C11 C12 C13 -0.8(2) . . . . ?
C4 C11 C12 C13 179.45(13) . . . . ?
C11 C12 C13 C14 0.1(2) . . . . ?
C11 C12 C13 C17 -179.74(16) . . . . ?
C12 C13 C14 C15 0.5(3) . . . . ?
C17 C13 C14 C15 -179.65(18) . . . . ?
C13 C14 C15 C16 -0.4(3) . . . . ?
C14 C15 C16 C11 -0.3(3) . . . . ?
C12 C11 C16 C15 0.9(2) . . . . ?
C4 C11 C16 C15 -179.35(14) . . . . ?
C2 N2 C18 C19 -32.5(2) . . . . ?
N1 N2 C18 C19 136.27(15) . . . . ?
C2 N2 C18 C23 151.29(15) . . . . ?
N1 N2 C18 C23 -39.89(19) . . . . ?
C23 C18 C19 C20 0.7(3) . . . . ?
N2 C18 C19 C20 -175.34(16) . . . . ?
C18 C19 C20 C21 0.1(3) . . . . ?
C19 C20 C21 C22 -0.7(3) . . . . ?
C20 C21 C22 C23 0.5(3) . . . . ?
C21 C22 C23 C18 0.3(3) . . . . ?
C19 C18 C23 C22 -0.9(2) . . . . ?
N2 C18 C23 C22 175.26(15) . . . . ?
N2 C2 C1 C3 1.51(15) . . . . ?
N3 C2 C1 C3 -173.59(13) . . . . ?
N2 C2 C1 C4 -172.82(12) . . . . ?
N3 C2 C1 C4 12.1(2) . . . . ?
N1 C3 C1 C2 -1.17(17) . . . . ?
N1 C3 C1 C4 172.13(14) . . . . ?
C5 C4 C1 C2 -19.43(17) . . . . ?
C11 C4 C1 C2 102.94(14) . . . . ?
C5 C4 C1 C3 168.24(15) . . . . ?
C11 C4 C1 C3 -69.4(2) . . . . ?
